data_7241418
loop_
_publ_author_name
'Nandikolla, Adinarayana'
'Srinivasarao, Singireddi'
'Karan Kumar, Banoth'
'Murugesan, Sankaranarayanan'
'Aggarwal, Himanshu'
'Major, Louise L.'
'Smith, Terry K.'
'Chandra Sekhar, Kondapalli Venkata Gowri'

_publ_section_title
;
 Synthesis, study of antileishmanial and antitrypanosomal activity of
 imidazo pyridine fused triazole analogues
;
_journal_issue 63
_journal_name_full 'RSC Advances'
_journal_page_first 38328
_journal_page_last 38343
_journal_paper_doi 10.1039/D0RA07881F
_journal_volume 10
_journal_year 2020
_chemical_formula_moiety 'C22 H21 Br Cl N7 O, C H2 Cl2'
_chemical_formula_sum 'C23 H23 Br Cl3 N7 O'
_chemical_formula_weight 599.75
_space_group_crystal_system orthorhombic
_space_group_IT_number 61
_space_group_name_Hall '-P 2ac 2ab'
_space_group_name_H-M_alt 'P b c a'
_symmetry_Int_Tables_number 61
_audit_creation_date 2020-04-16
_audit_creation_method
;
Olex2 1.2
(compiled 2018.05.29 svn.r3508 for OlexSys, GUI svn.r5506)
;
_audit_update_record
;
2020-04-16 deposited with the CCDC.	2020-10-13 downloaded from the CCDC.
;
_cell_angle_alpha 90
_cell_angle_beta 90
_cell_angle_gamma 90
_cell_formula_units_Z 8
_cell_length_a 17.2953(7)
_cell_length_b 13.8502(5)
_cell_length_c 20.9305(7)
_cell_measurement_reflns_used 13270
_cell_measurement_temperature 100
_cell_measurement_theta_max 29.8750
_cell_measurement_theta_min 3.3640
_cell_volume 5013.8(3)
_computing_cell_refinement 'CrysAlisPro 1.171.39.20a (Rigaku OD, 2015)'
_computing_data_collection 'CrysAlisPro 1.171.39.20a (Rigaku OD, 2015)'
_computing_data_reduction 'CrysAlisPro 1.171.39.20a (Rigaku OD, 2015)'
_computing_molecular_graphics 'Olex2 (Dolomanov et al., 2009)'
_computing_publication_material 'Olex2 (Dolomanov et al., 2009)'
_computing_structure_refinement 'olex2.refine (Bourhis et al., 2015)'
_diffrn_ambient_temperature 100.0
_diffrn_detector 'CCD plate'
_diffrn_measured_fraction_theta_full 0.9974
_diffrn_measured_fraction_theta_max 0.9246
_diffrn_measurement_details
;
List of Runs (angles in degrees, time in seconds):

  # Type    Start    End  Width  t~exp~   \w     \q     \k     \f   Frames
#--------------------------------------------------------------------------
  1  \w     58.00  83.00   0.50   35.00    --    0.00  57.00 -60.00   50
  2  \w     22.00  48.00   0.50   35.00    --    0.00  37.00-150.00   52
  3  \w    -23.00  23.00   0.50   35.00    --    0.00  19.00 -60.00   92
  4  \w    -22.00  52.00   0.50   35.00    --    0.00  57.00   0.00  148
  5  \w    -10.00  30.00   0.50   35.00    --    0.00  57.00 -60.00   80
;
_diffrn_measurement_device 'four-circle diffractometer'
_diffrn_measurement_device_type 'XtaLAB Pro: Kappa dual offset/far'
_diffrn_measurement_method '\w scans'
_diffrn_orient_matrix_type 'CrysAlisPro convention (1999,Acta A55,543-557)'
_diffrn_orient_matrix_UB_11 -0.0275097000
_diffrn_orient_matrix_UB_12 0.0373703000
_diffrn_orient_matrix_UB_13 -0.0044318000
_diffrn_orient_matrix_UB_21 -0.0302800000
_diffrn_orient_matrix_UB_22 -0.0328525000
_diffrn_orient_matrix_UB_23 0.0070771000
_diffrn_orient_matrix_UB_31 0.0027688000
_diffrn_orient_matrix_UB_32 0.0120924000
_diffrn_orient_matrix_UB_33 0.0328571000
_diffrn_radiation_monochromator graphite
_diffrn_radiation_probe x-ray
_diffrn_radiation_type 'Mo K\a'
_diffrn_radiation_wavelength 0.71073
_diffrn_reflns_av_R_equivalents 0.0292
_diffrn_reflns_av_unetI/netI 0.0204
_diffrn_reflns_limit_h_max 22
_diffrn_reflns_limit_h_min -23
_diffrn_reflns_limit_k_max 19
_diffrn_reflns_limit_k_min -18
_diffrn_reflns_limit_l_max 22
_diffrn_reflns_limit_l_min -28
_diffrn_reflns_number 37545
_diffrn_reflns_theta_full 26.0000
_diffrn_reflns_theta_max 29.82
_diffrn_reflns_theta_min 3.31
_diffrn_source 'fine-focus sealed X-ray tube'
_diffrn_source_type 'Enhance (Mo) X-ray Source'
_exptl_absorpt_coefficient_mu 1.992
_exptl_absorpt_correction_T_max 1.00000
_exptl_absorpt_correction_T_min 0.80214
_exptl_absorpt_correction_type multi-scan
_exptl_absorpt_process_details
;
CrysAlisPro 1.171.39.20a (Rigaku Oxford Diffraction, 2015)
Empirical absorption correction using spherical harmonics,
 implemented in SCALE3 ABSPACK scaling algorithm.
;
_exptl_crystal_colour 'metallic yellowish yellow'
_exptl_crystal_colour_lustre metallic
_exptl_crystal_colour_modifier yellowish
_exptl_crystal_colour_primary yellow
_exptl_crystal_density_diffrn 1.5889
_exptl_crystal_description block
_exptl_crystal_F_000 2434.0196
_exptl_crystal_size_max 0.3
_exptl_crystal_size_mid 0.2
_exptl_crystal_size_min 0.2
_refine_diff_density_max 1.1920
_refine_diff_density_min -0.6027
_refine_diff_density_rms 0.0913
_refine_ls_d_res_high 0.7146
_refine_ls_d_res_low 6.1456
_refine_ls_goodness_of_fit_ref 1.0393
_refine_ls_hydrogen_treatment constr
_refine_ls_matrix_type full
_refine_ls_number_constraints 41
_refine_ls_number_parameters 344
_refine_ls_number_reflns 6649
_refine_ls_number_restraints 2
_refine_ls_restrained_S_all 1.0392
_refine_ls_R_factor_all 0.0411
_refine_ls_R_factor_gt 0.0292
_refine_ls_shift/su_max 0.0000
_refine_ls_shift/su_mean 0.0000
_refine_ls_structure_factor_coef Fsqd
_refine_ls_weighting_details 'w=1/[\s^2^(Fo^2^)+(0.0378P)^2^+4.0659P] where P=(Fo^2^+2Fc^2^)/3'
_refine_ls_weighting_scheme calc
_refine_ls_wR_factor_gt 0.0725
_refine_ls_wR_factor_ref 0.0791
_reflns_Friedel_coverage 0.0
_reflns_limit_h_max 23
_reflns_limit_h_min 0
_reflns_limit_k_max 19
_reflns_limit_k_min 0
_reflns_limit_l_max 28
_reflns_limit_l_min 0
_reflns_number_gt 5454
_reflns_number_total 6649
_reflns_threshold_expression I>=2u(I)
_cod_data_source_file d0ra07881f2.cif
_cod_data_source_block KVG_223-FUR-19A
_cod_database_code 7241418
_reflns_odcompleteness_completeness 99.56
_reflns_odcompleteness_iscentric 1
_reflns_odcompleteness_theta 26.32
_olex2_refinement_description
;
1. Fixed Uiso
 At 1.2 times of:
  All C(H) groups, All C(H,H) groups
 At 1.5 times of:
  All C(H,H,H) groups
2. Restrained distances
 Cl3B-C23B = Cl2B-C23B
 1.72 with sigma of 0.02
3. Others
 Fixed Sof: C23A(0.85) H23a(0.85) H23b(0.85) C23B(0.15) H23c(0.15) H23d(0.15)
 Cl2B(0.15) Cl2A(0.85) Cl3A(0.85) Cl3B(0.15)
4.a Secondary CH2 refined with riding coordinates:
 C13(H13a,H13b), C10(H10a,H10b), C9(H9a,H9b), C11(H11a,H11b), C12(H12a,H12b),
 C23A(H23a,H23b), C23B(H23c,H23d)
4.b Aromatic/amide H refined with riding coordinates:
 C2(H2), C7(H7), C3(H3), C20(H20), C5(H5), C6(H6), C19(H19), C22(H22)
4.c Idealised Me refined as rotating group:
 C17(H17a,H17b,H17c)
;
_olex2_submission_special_instructions 'No special instructions were received'
_oxdiff_exptl_absorpt_empirical_details
;
Empirical correction (ABSPACK) includes:
- Absorption correction using spherical harmonics
- Frame scaling
;
_oxdiff_exptl_absorpt_empirical_full_max 1.164
_oxdiff_exptl_absorpt_empirical_full_min 0.917

loop_
_space_group_symop_id
_space_group_symop_operation_xyz
1 x,y,z
2 x+1/2,-y+1/2,-z
3 -x,y+1/2,-z+1/2
4 -x+1/2,-y,z+1/2
5 -x,-y,-z
6 -x-1/2,y-1/2,z
7 x,-y-1/2,z-1/2
8 x-1/2,y,-z-1/2

loop_
_atom_site_label
_atom_site_type_symbol
_atom_site_fract_x
_atom_site_fract_y
_atom_site_fract_z
_atom_site_U_iso_or_equiv
_atom_site_adp_type
_atom_site_occupancy
_atom_site_refinement_flags_posn
_atom_site_disorder_group
Br1 Br 0.774325(12) 0.602304(13) 0.655304(8) 0.02573(6) Uani 1.000000 . .
Cl1 Cl 0.42594(2) 0.85944(3) -0.158876(18) 0.02085(9) Uani 1.000000 . .
O1 O 0.48084(7) 0.94202(8) 0.08015(5) 0.0170(2) Uani 1.000000 . .
N1 N 0.69914(8) 0.61476(9) 0.37138(6) 0.0141(3) Uani 1.000000 . .
N3 N 0.72109(8) 0.62927(11) 0.27078(7) 0.0186(3) Uani 1.000000 . .
N2 N 0.75489(8) 0.63051(11) 0.32705(7) 0.0188(3) Uani 1.000000 . .
N6 N 0.22592(8) 0.86653(10) 0.06373(7) 0.0158(3) Uani 1.000000 . .
N4 N 0.53639(8) 0.68982(10) 0.22218(6) 0.0142(3) Uani 1.000000 . .
N7 N 0.34260(8) 0.86985(9) 0.01618(6) 0.0126(2) Uani 1.000000 . .
N5 N 0.45123(8) 0.84307(10) 0.16394(6) 0.0147(3) Uani 1.000000 . .
C14 C 0.43444(9) 0.88810(11) 0.10774(7) 0.0131(3) Uani 1.000000 . .
C21 C 0.36286(9) 0.86283(11) -0.09435(7) 0.0155(3) Uani 1.000000 . .
C13 C 0.57656(9) 0.77413(12) 0.19591(8) 0.0168(3) Uani 1.000000 . .
H13a H 0.62375(9) 0.78707(12) 0.22127(8) 0.0201(4) Uiso 1.000000 R .
H13b H 0.59247(9) 0.76057(12) 0.15136(8) 0.0201(4) Uiso 1.000000 R .
C2 C 0.67484(11) 0.60239(12) 0.54757(8) 0.0189(3) Uani 1.000000 . .
H2 H 0.63460(11) 0.59771(12) 0.57831(8) 0.0227(4) Uiso 1.000000 R .
C16 C 0.28226(9) 0.87299(11) 0.10912(7) 0.0139(3) Uani 1.000000 . .
C7 C 0.62926(9) 0.60292(12) 0.34295(8) 0.0161(3) Uani 1.000000 . .
H7 H 0.58096(9) 0.59086(12) 0.36302(8) 0.0193(4) Uiso 1.000000 R .
C10 C 0.46669(9) 0.67025(11) 0.18454(7) 0.0154(3) Uani 1.000000 . .
H10a H 0.48117(9) 0.65747(11) 0.13956(7) 0.0185(4) Uiso 1.000000 R .
H10b H 0.44036(9) 0.61218(11) 0.20148(7) 0.0185(4) Uiso 1.000000 R .
C9 C 0.58773(10) 0.60531(11) 0.22447(8) 0.0170(3) Uani 1.000000 . .
H9a H 0.55625(10) 0.54606(11) 0.22936(8) 0.0204(4) Uiso 1.000000 R .
H9b H 0.61657(10) 0.60037(11) 0.18375(8) 0.0204(4) Uiso 1.000000 R .
C8 C 0.64381(9) 0.61224(11) 0.27873(8) 0.0156(3) Uani 1.000000 . .
C11 C 0.41208(9) 0.75632(11) 0.18753(8) 0.0163(3) Uani 1.000000 . .
H11a H 0.39508(9) 0.76668(11) 0.23217(8) 0.0195(4) Uiso 1.000000 R .
H11b H 0.36571(9) 0.74326(11) 0.16117(8) 0.0195(4) Uiso 1.000000 R .
C18 C 0.26285(9) 0.86389(11) 0.00763(8) 0.0142(3) Uani 1.000000 . .
C3 C 0.65769(10) 0.60546(12) 0.48237(8) 0.0171(3) Uani 1.000000 . .
H3 H 0.60549(10) 0.60315(12) 0.46834(8) 0.0205(4) Uiso 1.000000 R .
C20 C 0.28225(9) 0.85563(12) -0.10599(8) 0.0166(3) Uani 1.000000 . .
H20 H 0.26295(9) 0.85017(12) -0.14833(8) 0.0199(4) Uiso 1.000000 R .
C5 C 0.79422(10) 0.61469(13) 0.45776(8) 0.0194(3) Uani 1.000000 . .
H5 H 0.83465(10) 0.61824(13) 0.42712(8) 0.0232(4) Uiso 1.000000 R .
C1 C 0.75138(11) 0.60628(12) 0.56666(8) 0.0181(3) Uani 1.000000 . .
C6 C 0.81137(10) 0.61219(13) 0.52264(9) 0.0212(3) Uani 1.000000 . .
H6 H 0.86355(10) 0.61451(13) 0.53674(9) 0.0254(4) Uiso 1.000000 R .
C17 C 0.26051(10) 0.88336(12) 0.17802(8) 0.0173(3) Uani 1.000000 . .
H17a H 0.2151(5) 0.9253(8) 0.18167(9) 0.0259(5) Uiso 1.000000 GR .
H17b H 0.2484(8) 0.81967(17) 0.19581(19) 0.0259(5) Uiso 1.000000 GR .
H17c H 0.3038(3) 0.9118(9) 0.20167(14) 0.0259(5) Uiso 1.000000 GR .
C12 C 0.52439(9) 0.86259(12) 0.19716(8) 0.0165(3) Uani 1.000000 . .
H12a H 0.55106(9) 0.91742(12) 0.17630(8) 0.0199(4) Uiso 1.000000 R .
H12b H 0.51361(9) 0.88084(12) 0.24202(8) 0.0199(4) Uiso 1.000000 R .
C19 C 0.23311(9) 0.85672(11) -0.05511(8) 0.0160(3) Uani 1.000000 . .
H19 H 0.17888(9) 0.85266(11) -0.06179(8) 0.0192(4) Uiso 1.000000 R .
C15 C 0.35566(9) 0.87363(11) 0.08184(7) 0.0132(3) Uani 1.000000 . .
C22 C 0.39323(9) 0.87096(11) -0.03453(7) 0.0147(3) Uani 1.000000 . .
H22 H 0.44737(9) 0.87717(11) -0.02806(7) 0.0176(3) Uiso 1.000000 R .
C4 C 0.71754(9) 0.61194(11) 0.43804(8) 0.0143(3) Uani 1.000000 . .
C23A C 0.54528(12) 0.82950(16) 0.42373(11) 0.0233(4) Uani 0.850000 . 2
H23a H 0.52077(12) 0.77633(16) 0.39945(11) 0.0279(5) Uiso 0.850000 R 2
H23b H 0.60201(12) 0.82312(16) 0.41907(11) 0.0279(5) Uiso 0.850000 R 2
C23B C 0.5449(10) 0.9143(13) 0.4522(7) 0.059(5) Uani 0.150000 D 1
H23c H 0.6011(10) 0.9088(13) 0.4441(7) 0.071(6) Uiso 0.150000 R 1
H23d H 0.5354(10) 0.9795(13) 0.4700(7) 0.071(6) Uiso 0.150000 R 1
Cl2B Cl 0.4986(4) 0.9065(7) 0.3812(3) 0.072(3) Uani 0.150000 D 1
Cl2A Cl 0.51563(7) 0.94076(7) 0.39139(6) 0.0471(3) Uani 0.850000 . 2
Cl3A Cl 0.52039(9) 0.81878(10) 0.50526(8) 0.0295(3) Uani 0.850000 . 2
Cl3B Cl 0.5201(8) 0.8305(9) 0.5098(5) 0.063(4) Uani 0.150000 D 1

loop_
_atom_site_aniso_label
_atom_site_aniso_U_11
_atom_site_aniso_U_22
_atom_site_aniso_U_33
_atom_site_aniso_U_12
_atom_site_aniso_U_13
_atom_site_aniso_U_23
Br1 0.03624(11) 0.02718(10) 0.01375(9) 0.00483(7) -0.00544(7) -0.00111(6)
Cl1 0.02040(19) 0.0307(2) 0.01141(16) -0.00350(16) 0.00254(14) -0.00256(14)
O1 0.0159(5) 0.0210(6) 0.0140(5) -0.0029(4) -0.0002(4) 0.0028(4)
N1 0.0130(6) 0.0149(6) 0.0144(6) 0.0001(5) 0.0003(5) 0.0019(5)
N3 0.0182(7) 0.0218(7) 0.0158(6) -0.0024(5) -0.0007(5) 0.0026(5)
N2 0.0164(6) 0.0239(7) 0.0160(6) -0.0048(5) 0.0009(5) 0.0030(6)
N6 0.0146(6) 0.0172(6) 0.0155(6) -0.0001(5) 0.0001(5) 0.0016(5)
N4 0.0145(6) 0.0147(6) 0.0135(6) 0.0003(5) -0.0028(5) 0.0021(5)
N7 0.0129(6) 0.0139(6) 0.0110(6) 0.0002(5) -0.0009(5) 0.0005(5)
N5 0.0149(6) 0.0158(6) 0.0135(6) -0.0023(5) -0.0047(5) 0.0026(5)
C14 0.0148(7) 0.0137(7) 0.0108(6) 0.0022(5) -0.0004(5) -0.0016(5)
C21 0.0178(7) 0.0165(7) 0.0121(7) -0.0009(6) 0.0026(6) -0.0007(5)
C13 0.0152(7) 0.0180(7) 0.0172(7) -0.0014(6) -0.0024(6) 0.0021(6)
C2 0.0231(8) 0.0176(7) 0.0161(7) 0.0015(6) 0.0031(6) -0.0013(6)
C16 0.0162(7) 0.0127(7) 0.0129(7) 0.0003(5) 0.0008(6) 0.0011(5)
C7 0.0131(7) 0.0191(7) 0.0162(7) 0.0012(6) -0.0010(6) 0.0019(6)
C10 0.0172(7) 0.0157(7) 0.0134(7) -0.0025(6) -0.0030(6) 0.0020(6)
C9 0.0191(8) 0.0168(7) 0.0151(7) 0.0028(6) -0.0023(6) 0.0000(6)
C8 0.0166(7) 0.0137(7) 0.0165(7) -0.0000(6) -0.0012(6) 0.0012(6)
C11 0.0147(7) 0.0176(7) 0.0165(7) -0.0019(6) -0.0016(6) 0.0047(6)
C18 0.0125(7) 0.0141(7) 0.0159(7) 0.0004(5) -0.0006(5) 0.0007(6)
C3 0.0150(7) 0.0191(7) 0.0171(7) 0.0005(6) -0.0007(6) -0.0010(6)
C20 0.0190(8) 0.0170(7) 0.0137(7) 0.0002(6) -0.0047(6) 0.0001(6)
C5 0.0150(7) 0.0244(8) 0.0187(8) -0.0013(6) -0.0001(6) 0.0035(6)
C1 0.0265(8) 0.0156(7) 0.0122(7) 0.0019(6) -0.0032(6) -0.0007(6)
C6 0.0178(8) 0.0253(8) 0.0203(8) -0.0016(6) -0.0057(6) 0.0012(6)
C17 0.0194(8) 0.0183(7) 0.0142(7) 0.0014(6) 0.0036(6) 0.0001(6)
C12 0.0168(7) 0.0173(7) 0.0156(7) -0.0025(6) -0.0060(6) 0.0013(6)
C19 0.0144(7) 0.0169(7) 0.0168(7) -0.0006(6) -0.0050(6) 0.0004(6)
C15 0.0153(7) 0.0138(7) 0.0105(6) 0.0003(5) -0.0002(5) 0.0015(5)
C22 0.0136(7) 0.0169(7) 0.0136(7) 0.0002(5) 0.0013(6) -0.0004(6)
C4 0.0169(8) 0.0127(7) 0.0133(7) -0.0004(5) -0.0015(6) 0.0006(5)
C23A 0.0195(10) 0.0238(10) 0.0265(10) -0.0008(8) -0.0004(8) -0.0012(8)
C23B 0.043(10) 0.059(12) 0.076(14) 0.017(9) 0.003(9) 0.006(10)
Cl2B 0.055(3) 0.136(8) 0.025(2) -0.038(4) -0.000(2) 0.022(4)
Cl2A 0.0519(6) 0.0410(4) 0.0485(6) 0.0102(4) 0.0009(4) 0.0198(4)
Cl3A 0.0214(5) 0.0352(4) 0.0318(8) -0.0032(3) -0.0032(4) 0.0077(4)
Cl3B 0.051(5) 0.125(9) 0.013(3) 0.007(5) 0.009(3) -0.020(4)

loop_
_atom_type_symbol
_atom_type_scat_dispersion_real
_atom_type_scat_dispersion_imag
_atom_type_scat_Cromer_Mann_a1
_atom_type_scat_Cromer_Mann_a2
_atom_type_scat_Cromer_Mann_a3
_atom_type_scat_Cromer_Mann_a4
_atom_type_scat_Cromer_Mann_b1
_atom_type_scat_Cromer_Mann_b2
_atom_type_scat_Cromer_Mann_b3
_atom_type_scat_Cromer_Mann_b4
_atom_type_scat_Cromer_Mann_c
_atom_type_scat_source
_atom_type_scat_dispersion_source
C 0.00347 0.00161 2.31000 1.02000 1.58860 0.86500 20.84390 10.20750 0.56870 51.65120 0.215599998832 'International Tables Volume C Table 6.1.1.4 (pp. 500-502)' 'Henke, Gullikson and Davis, At. Data and Nucl. Data Tables, 1993, 54, 2'
Cl 0.14873 0.16029 11.46040 7.19640 6.25560 1.64550 0.01040 1.16620 18.51940 47.77840 -9.55739974976 'International Tables Volume C Table 6.1.1.4 (pp. 500-502)' 'Henke, Gullikson and Davis, At. Data and Nucl. Data Tables, 1993, 54, 2'
H 0.00000 0.00000 0.49300 0.32291 0.14019 0.04081 10.51090 26.12570 3.14236 57.79970 0.0030380000826 'International Tables Volume C Table 6.1.1.4 (pp. 500-502)' 'Henke, Gullikson and Davis, At. Data and Nucl. Data Tables, 1993, 54, 2'
O 0.01158 0.00611 3.04850 2.28680 1.54630 0.86700 13.27710 5.70110 0.32390 32.90890 0.250800013542 'International Tables Volume C Table 6.1.1.4 (pp. 500-502)' 'Henke, Gullikson and Davis, At. Data and Nucl. Data Tables, 1993, 54, 2'
N 0.00653 0.00323 12.21260 3.13220 2.01250 1.16630 0.00570 9.89330 28.99750 0.58260 -11.5290002823 'International Tables Volume C Table 6.1.1.4 (pp. 500-502)' 'Henke, Gullikson and Davis, At. Data and Nucl. Data Tables, 1993, 54, 2'
Br -0.28346 2.55990 17.17890 5.23580 5.63770 3.98510 2.17230 16.57960 0.26090 41.43280 2.95569992065 'International Tables Volume C Table 6.1.1.4 (pp. 500-502)' 'Henke, Gullikson and Davis, At. Data and Nucl. Data Tables, 1993, 54, 2'

loop_
_geom_angle_atom_site_label_1
_geom_angle_atom_site_label_2
_geom_angle_atom_site_label_3
_geom_angle
_geom_angle_site_symmetry_1
_geom_angle_site_symmetry_3
_geom_angle_publ_flag
C7 N1 N2 110.65(13) . . ?
C4 N1 N2 120.88(13) . . ?
C4 N1 C7 128.47(14) . . ?
C8 N3 N2 109.13(14) . . ?
N3 N2 N1 107.14(13) . . ?
C18 N6 C16 105.80(13) . . ?
C10 N4 C13 109.60(12) . . ?
C9 N4 C13 111.12(13) . . ?
C9 N4 C10 111.54(12) . . ?
C15 N7 C18 106.82(13) . . ?
C22 N7 C18 122.11(13) . . ?
C22 N7 C15 131.07(13) . . ?
C11 N5 C14 124.60(13) . . ?
C12 N5 C14 120.53(13) . . ?
C12 N5 C11 112.93(12) . . ?
N5 C14 O1 122.69(14) . . ?
C15 C14 O1 120.48(14) . . ?
C15 C14 N5 116.77(13) . . ?
C20 C21 Cl1 118.81(12) . . ?
C22 C21 Cl1 118.34(13) . . ?
C22 C21 C20 122.85(15) . . ?
C12 C13 N4 110.73(13) . . ?
C1 C2 C3 118.94(15) . . ?
C17 C16 N6 119.85(14) . . ?
C15 C16 N6 111.49(14) . . ?
C15 C16 C17 128.58(14) . . ?
C8 C7 N1 104.76(14) . . ?
C11 C10 N4 110.09(13) . . ?
C8 C9 N4 111.42(13) . . ?
C7 C8 N3 108.32(14) . . ?
C9 C8 N3 123.52(15) . . ?
C9 C8 C7 128.16(15) . . ?
C10 C11 N5 109.98(13) . . ?
N7 C18 N6 111.00(14) . . ?
C19 C18 N6 130.08(15) . . ?
C19 C18 N7 118.92(14) . . ?
C4 C3 C2 119.66(15) . . ?
C19 C20 C21 118.55(15) . . ?
C4 C5 C6 119.54(16) . . ?
C2 C1 Br1 118.75(13) . . ?
C6 C1 Br1 119.58(13) . . ?
C6 C1 C2 121.67(15) . . ?
C1 C6 C5 119.32(16) . . ?
C13 C12 N5 110.75(13) . . ?
C20 C19 C18 119.99(14) . . ?
C14 C15 N7 121.03(13) . . ?
C16 C15 N7 104.86(13) . . ?
C16 C15 C14 133.65(14) . . ?
C21 C22 N7 117.55(14) . . ?
C3 C4 N1 119.06(14) . . ?
C5 C4 N1 120.06(14) . . ?
C5 C4 C3 120.88(15) . . ?
Cl3A C23A Cl2A 111.98(13) . . ?
Cl3B C23B Cl2B 116.9(11) . . ?

loop_
_geom_bond_atom_site_label_1
_geom_bond_atom_site_label_2
_geom_bond_distance
_geom_bond_site_symmetry_2
_geom_bond_publ_flag
Br1 C1 1.8982(16) . ?
Cl1 C21 1.7368(16) . ?
O1 C14 1.2392(19) . ?
N1 N2 1.3558(19) . ?
N1 C7 1.357(2) . ?
N1 C4 1.432(2) . ?
N3 N2 1.315(2) . ?
N3 C8 1.368(2) . ?
N6 C16 1.364(2) . ?
N6 C18 1.337(2) . ?
N4 C13 1.466(2) . ?
N4 C10 1.465(2) . ?
N4 C9 1.470(2) . ?
N7 C18 1.3934(19) . ?
N7 C15 1.3938(19) . ?
N7 C22 1.376(2) . ?
N5 C14 1.3626(19) . ?
N5 C11 1.465(2) . ?
N5 C12 1.469(2) . ?
C14 C15 1.480(2) . ?
C21 C20 1.419(2) . ?
C21 C22 1.363(2) . ?
C13 C12 1.522(2) . ?
C2 C3 1.397(2) . ?
C2 C1 1.384(3) . ?
C16 C17 1.497(2) . ?
C16 C15 1.392(2) . ?
C7 C8 1.374(2) . ?
C10 C11 1.522(2) . ?
C9 C8 1.496(2) . ?
C18 C19 1.414(2) . ?
C3 C4 1.393(2) . ?
C20 C19 1.363(2) . ?
C5 C6 1.390(2) . ?
C5 C4 1.389(2) . ?
C1 C6 1.390(3) . ?
C23A Cl2A 1.760(2) . ?
C23A Cl3A 1.766(3) . ?
C23B Cl2B 1.691(15) . ?
C23B Cl3B 1.728(15) . ?

loop_
_restr_distance_atom_site_label_1
_restr_distance_atom_site_label_2
_restr_distance_site_symmetry_2
_restr_distance_target
_restr_distance_target_weight_param
_restr_distance_diff
Cl2B C23B 1 1.7200 0.0200 0.0287
Cl3B C23B 1 1.7200 0.0200 -0.0084
